data_7130866
loop_
_publ_author_name
'Kepert, Cameron J.'
'Windsor, Hunter'
'Lewis, William'
'Neville, Suzanne M.'
'Duyker, Samuel'
'D'Alessandro, Deanna Michelle'

_publ_section_title
;
 Two-step spin crossover by guest-disorder induced local symmetry breaking
 within a 3D Hofmann-like framework
;
_journal_name_full 'Chemical Communications'
_journal_paper_doi 10.1039/D2CC03780G
_journal_year 2022
_chemical_formula_moiety '2(C20 H10 Au2 Fe N8 S), 2(C9 H6), 2(C2 H3 N), C2 H3 N'
_chemical_formula_sum 'C32 H20.5 Au2 Fe N9.5 S'
_chemical_formula_weight 1019.92
_chemical_melting_point ?
_chemical_name_common '[Fe(dpbtz)(Au(CN)2)2].chrysene.MeCN'
_space_group_crystal_system monoclinic
_space_group_IT_number 14
_space_group_name_Hall '-P 2ybc'
_space_group_name_H-M_alt 'P 1 21/c 1'
_atom_sites_solution_hydrogens geom
_audit_creation_method SHELXL-2018/3
_audit_update_record
;
2022-04-16 deposited with the CCDC.	2022-10-14 downloaded from the CCDC.
;
_cell_angle_alpha 90
_cell_angle_beta 96.294(3)
_cell_angle_gamma 90
_cell_formula_units_Z 4
_cell_length_a 15.5337(6)
_cell_length_b 10.1502(3)
_cell_length_c 20.2438(6)
_cell_measurement_reflns_used 10464
_cell_measurement_temperature 100(2)
_cell_measurement_theta_max 28.7560
_cell_measurement_theta_min 3.3640
_cell_volume 3172.60(18)
_computing_cell_refinement 'CrysAlisPro 1.171.40.79a (Rigaku OD, 2020)'
_computing_data_collection 'CrysAlisPro 1.171.40.79a (Rigaku OD, 2020)'
_computing_data_reduction 'CrysAlisPro 1.171.40.79a (Rigaku OD, 2020)'
_computing_structure_refinement 'SHELXL-2018/3 (Sheldrick, 2018)'
_computing_structure_solution 'SHELXT 2018/2 (Sheldrick, 2018)'
_diffrn_ambient_temperature 100(2)
_diffrn_detector_area_resol_mean 10.5861
_diffrn_measured_fraction_theta_full 0.997
_diffrn_measured_fraction_theta_max 0.911
_diffrn_measurement_device_type 'four-circle diffractometer'
_diffrn_measurement_method '\w scans'
_diffrn_radiation_type MoK\a
_diffrn_radiation_wavelength 0.71073
_diffrn_reflns_av_R_equivalents 0.0555
_diffrn_reflns_av_unetI/netI 0.0565
_diffrn_reflns_Laue_measured_fraction_full 0.997
_diffrn_reflns_Laue_measured_fraction_max 0.911
_diffrn_reflns_limit_h_max 21
_diffrn_reflns_limit_h_min -20
_diffrn_reflns_limit_k_max 12
_diffrn_reflns_limit_k_min -13
_diffrn_reflns_limit_l_max 27
_diffrn_reflns_limit_l_min -27
_diffrn_reflns_number 35570
_diffrn_reflns_point_group_measured_fraction_full 0.997
_diffrn_reflns_point_group_measured_fraction_max 0.911
_diffrn_reflns_theta_full 25.242
_diffrn_reflns_theta_max 29.308
_diffrn_reflns_theta_min 3.315
_diffrn_source 'micro-focus sealed X-ray tube'
_exptl_absorpt_coefficient_mu 9.782
_exptl_absorpt_correction_T_max 1.000
_exptl_absorpt_correction_T_min 0.722
_exptl_absorpt_correction_type gaussian
_exptl_absorpt_process_details
;
CrysAlisPro 1.171.40.79a (Rigaku Oxford Diffraction, 2020)
Numerical absorption correction based on gaussian integration over
			a multifaceted crystal model
Empirical absorption correction using spherical harmonics,
 implemented in SCALE3 ABSPACK scaling algorithm.
;
_exptl_crystal_colour red
_exptl_crystal_density_diffrn 2.135
_exptl_crystal_description block
_exptl_crystal_F_000 1916
_exptl_crystal_size_max 0.191
_exptl_crystal_size_mid 0.133
_exptl_crystal_size_min 0.086
_refine_diff_density_max 3.637
_refine_diff_density_min -1.552
_refine_diff_density_rms 0.279
_refine_ls_extinction_method none
_refine_ls_goodness_of_fit_ref 1.121
_refine_ls_hydrogen_treatment constr
_refine_ls_matrix_type full
_refine_ls_number_parameters 470
_refine_ls_number_reflns 7892
_refine_ls_number_restraints 492
_refine_ls_restrained_S_all 1.110
_refine_ls_R_factor_all 0.0736
_refine_ls_R_factor_gt 0.0483
_refine_ls_shift/su_max 0.003
_refine_ls_shift/su_mean 0.000
_refine_ls_structure_factor_coef Fsqd
_refine_ls_weighting_details 'w=1/[\s^2^(Fo^2^)+(0.0208P)^2^+49.5210P] where P=(Fo^2^+2Fc^2^)/3'
_refine_ls_weighting_scheme calc
_refine_ls_wR_factor_gt 0.0955
_refine_ls_wR_factor_ref 0.1047
_reflns_Friedel_coverage 0.000
_reflns_number_gt 6047
_reflns_number_total 7892
_reflns_threshold_expression 'I > 2\s(I)'
_cod_data_source_file d2cc03780g2.cif
_cod_data_source_block chrysene100
_cod_depositor_comments
;
The following automatic conversions were performed:

data item '_chemical_melting_point' value 'not measured' was changed
to '?' -- the value is undefined or not given.

Automatic conversion script
Id: cif_fix_values 7556 2019-12-06 15:28:31Z antanas 
;
_cod_original_cell_volume 3172.60(17)
_cod_original_sg_symbol_H-M 'P 21/c'
_cod_original_formula_sum 'C32 H20.50 Au2 Fe N9.50 S'
_cod_database_code 7130866
_shelx_shelxl_version_number 2018/3
_shelx_space_group_comment
;
The symmetry employed for this shelxl refinement is uniquely defined
by the following loop, which should always be used as a source of
symmetry information in preference to the above space-group names.
They are only intended as comments.
;
_shelx_estimated_absorpt_t_min 0.257
_shelx_estimated_absorpt_t_max 0.487

loop_
_space_group_symop_operation_xyz
'x, y, z'
'-x, y+1/2, -z+1/2'
'-x, -y, -z'
'x, -y-1/2, z-1/2'

loop_
_atom_site_label
_atom_site_type_symbol
_atom_site_fract_x
_atom_site_fract_y
_atom_site_fract_z
_atom_site_U_iso_or_equiv
_atom_site_adp_type
_atom_site_occupancy
_atom_site_site_symmetry_order
_atom_site_calc_flag
_atom_site_refinement_flags_posn
_atom_site_refinement_flags_adp
_atom_site_refinement_flags_occupancy
_atom_site_disorder_assembly
_atom_site_disorder_group
C23 C 0.6773(14) 0.416(2) 0.4960(4) 0.061(4) Uani 0.5 1 d D U P A -1
H23 H 0.629934 0.474616 0.497091 0.074 Uiso 0.5 1 calc R U P A -1
C24 C 0.7586(15) 0.461(3) 0.4947(5) 0.072(6) Uiso 0.5 1 d D U P A -1
H24 H 0.763313 0.554254 0.494547 0.086 Uiso 0.5 1 calc R U P A -1
C25 C 0.8350(16) 0.396(2) 0.4935(5) 0.065(5) Uiso 0.5 1 d D U P A -1
H25 H 0.889884 0.437236 0.492877 0.078 Uiso 0.5 1 calc R U P A -1
C26 C 0.8208(14) 0.263(2) 0.4932(5) 0.064(4) Uani 0.5 1 d D U P A -1
H26 H 0.869150 0.206226 0.492243 0.076 Uiso 0.5 1 calc R U P A -1
C27 C 0.7395(13) 0.2071(19) 0.4943(4) 0.059(3) Uani 0.5 1 d D U P A -1
C40 C 0.6648(11) 0.2808(19) 0.4959(4) 0.052(3) Uani 0.5 1 d D U P A -1
C28 C 0.7370(18) 0.070(2) 0.4934(6) 0.062(4) Uani 0.5 1 d D U P A -1
H28 H 0.787583 0.017790 0.491976 0.074 Uiso 0.5 1 calc R U P A -1
C29 C 0.6558(13) 0.015(3) 0.4946(6) 0.060(4) Uani 0.5 1 d D U P A -1
H29 H 0.652525 -0.078868 0.494053 0.071 Uiso 0.5 1 calc R U P A -1
C30 C 0.5791(10) 0.0824(17) 0.4966(4) 0.054(3) Uani 0.5 1 d DG U P A -1
C31 C 0.4997(14) 0.0198(12) 0.4980(5) 0.058(3) Uani 0.5 1 d DG U P A -1
C36 C 0.4248(10) 0.0940(18) 0.4995(5) 0.060(4) Uani 0.5 1 d DG U P A -1
C37 C 0.4292(9) 0.2308(17) 0.4996(5) 0.062(4) Uani 0.5 1 d DG U P A -1
H37 H 0.377944 0.281530 0.500649 0.075 Uiso 0.5 1 calc R U P A -1
C38 C 0.5086(12) 0.2934(11) 0.4982(5) 0.057(4) Uani 0.5 1 d DG U P A -1
H38 H 0.511573 0.386854 0.498300 0.068 Uiso 0.5 1 calc R U P A -1
C39 C 0.5835(9) 0.2192(17) 0.4967(4) 0.052(3) Uani 0.5 1 d DG U P A -1
C32 C 0.4847(14) -0.1155(16) 0.4982(7) 0.064(4) Uani 0.5 1 d D U P A -1
H32 H 0.532620 -0.173398 0.497066 0.076 Uiso 0.5 1 calc R U P A -1
C33 C 0.4034(15) -0.169(3) 0.4999(7) 0.068(5) Uani 0.5 1 d D U P A -1
H33 H 0.397943 -0.262324 0.500077 0.081 Uiso 0.5 1 calc R U P A -1
C34 C 0.3292(17) -0.094(2) 0.5015(7) 0.067(4) Uani 0.5 1 d D U P A -1
H34 H 0.273567 -0.132114 0.502477 0.081 Uiso 0.5 1 calc R U P A -1
C35 C 0.3424(14) 0.042(2) 0.5014(6) 0.065(4) Uani 0.5 1 d D U P A -1
H35 H 0.294372 0.099373 0.502789 0.078 Uiso 0.5 1 calc R U P A -1
Au1 Au 1.10114(2) 0.25198(3) 0.90539(2) 0.01595(9) Uani 1 1 d . . . . .
Au2 Au 1.10043(2) -0.28726(3) 0.65212(2) 0.01495(9) Uani 1 1 d . . . . .
Fe1 Fe 1.10674(7) 0.21272(10) 0.65614(5) 0.0094(2) Uani 1 1 d . . . . .
S1 S 0.61109(16) -0.1463(2) 0.67650(13) 0.0271(5) Uani 1 1 d . . . . .
N1 N 1.1001(4) 0.2833(6) 1.0601(3) 0.0111(13) Uani 1 1 d . . . . .
N2 N 1.1067(4) -0.5965(6) 0.6553(3) 0.0115(13) Uani 1 1 d . . . . .
N3 N 1.1127(4) 0.2153(6) 0.7518(3) 0.0125(13) Uani 1 1 d . . . . .
N4 N 1.1073(4) 0.0212(6) 0.6549(3) 0.0114(13) Uani 1 1 d . . . . .
N5 N 0.9770(4) 0.2120(6) 0.6534(3) 0.0135(14) Uani 1 1 d . . . . .
N6 N 0.2360(4) 0.2114(6) 0.6620(3) 0.0129(14) Uani 1 1 d . . . . .
N7 N 0.6901(5) -0.0444(7) 0.6717(4) 0.0201(16) Uani 1 1 d . . . . .
N8 N 0.5290(5) -0.0464(7) 0.6749(4) 0.0209(16) Uani 1 1 d . . . . .
N9 N 0.5264(7) 0.1126(9) 0.8375(5) 0.049(3) Uani 1 1 d D . . . .
C1 C 1.0981(5) 0.2777(8) 1.0025(4) 0.0184(18) Uani 1 1 d . . . . .
C2 C 1.1036(6) -0.4838(7) 0.6544(4) 0.0128(16) Uani 1 1 d . . . . .
C3 C 1.1102(5) 0.2258(8) 0.8089(4) 0.0157(17) Uani 1 1 d . . . . .
C4 C 1.1049(5) -0.0935(8) 0.6523(4) 0.0107(15) Uani 1 1 d . . . . .
C5 C 0.9283(6) 0.1130(8) 0.6255(5) 0.023(2) Uani 1 1 d . . . . .
H5 H 0.956143 0.046146 0.602784 0.027 Uiso 1 1 calc R U . . .
C6 C 0.8399(6) 0.1028(9) 0.6279(5) 0.028(2) Uani 1 1 d . . . . .
H6 H 0.809063 0.029219 0.608403 0.034 Uiso 1 1 calc R U . . .
C7 C 0.7965(5) 0.2006(8) 0.6590(4) 0.0181(18) Uani 1 1 d . . . . .
C8 C 0.8450(6) 0.3041(9) 0.6866(4) 0.0182(18) Uani 1 1 d . . . . .
H8 H 0.817694 0.374551 0.707080 0.022 Uiso 1 1 calc R U . . .
C9 C 0.9340(6) 0.3054(8) 0.6844(4) 0.0173(17) Uani 1 1 d . . . . .
H9 H 0.966503 0.375642 0.705856 0.021 Uiso 1 1 calc R U . . .
C10 C 0.6544(5) 0.0757(8) 0.6664(4) 0.0174(18) Uani 1 1 d . . . . .
C11 C 0.5632(6) 0.0759(9) 0.6700(4) 0.0211(19) Uani 1 1 d . . . . .
C12 C 0.5143(6) 0.1958(9) 0.6662(4) 0.0215(19) Uani 1 1 d . . . . .
C13 C 0.5608(5) 0.3103(9) 0.6611(5) 0.0224(19) Uani 1 1 d . . . . .
H13 H 0.531017 0.392203 0.658925 0.027 Uiso 1 1 calc R U . . .
C14 C 0.6525(6) 0.3099(9) 0.6589(4) 0.0227(19) Uani 1 1 d . . . . .
H14 H 0.681036 0.391964 0.655503 0.027 Uiso 1 1 calc R U . . .
C15 C 0.7006(5) 0.1986(8) 0.6616(4) 0.0181(18) Uani 1 1 d . . . . .
C16 C 0.3731(6) 0.1107(8) 0.7005(4) 0.0183(18) Uani 1 1 d . . . . .
H16 H 0.403000 0.042424 0.725575 0.022 Uiso 1 1 calc R U . . .
C17 C 0.2844(5) 0.1202(8) 0.6984(4) 0.0145(17) Uani 1 1 d . . . . .
H17 H 0.255341 0.059485 0.723972 0.017 Uiso 1 1 calc R U . . .
C18 C 0.2805(5) 0.2999(8) 0.6294(4) 0.0184(18) Uani 1 1 d . . . . .
H18 H 0.248863 0.366134 0.603948 0.022 Uiso 1 1 calc R U . . .
C19 C 0.3702(6) 0.2990(9) 0.6310(5) 0.025(2) Uani 1 1 d . . . . .
H19 H 0.398420 0.365503 0.608352 0.030 Uiso 1 1 calc R U . . .
C20 C 0.4190(6) 0.2005(8) 0.6660(4) 0.0196(18) Uani 1 1 d . . . . .
C21 C 0.5878(7) 0.1731(10) 0.8375(5) 0.035(2) Uani 1 1 d D . . . .
C22 C 0.6632(8) 0.2532(14) 0.8381(6) 0.052(3) Uani 1 1 d D . . . .
H22A H 0.665734 0.291337 0.793867 0.078 Uiso 1 1 calc R U . . .
H22B H 0.714881 0.199187 0.850053 0.078 Uiso 1 1 calc R U . . .
H22C H 0.660904 0.324056 0.870705 0.078 Uiso 1 1 calc R U . . .
C42 C 0.9152(12) 0.427(2) 0.5220(12) 0.047(6) Uiso 0.5 1 d D U P B 2
H42A H 0.939208 0.467678 0.484117 0.070 Uiso 0.5 1 calc R U P B 2
H42B H 0.935735 0.335985 0.527210 0.070 Uiso 0.5 1 calc R U P B 2
H42C H 0.934114 0.476902 0.562510 0.070 Uiso 0.5 1 calc R U P B 2
C41 C 0.8224(11) 0.4281(19) 0.5107(10) 0.028(4) Uiso 0.5 1 d D U P B 2
N10 N 0.7524(13) 0.462(3) 0.5143(15) 0.086(8) Uiso 0.5 1 d D U P B 2

loop_
_atom_site_aniso_label
_atom_site_aniso_U_11
_atom_site_aniso_U_22
_atom_site_aniso_U_33
_atom_site_aniso_U_23
_atom_site_aniso_U_13
_atom_site_aniso_U_12
C23 0.070(8) 0.063(6) 0.052(7) 0.005(7) 0.007(7) -0.009(6)
C26 0.072(7) 0.072(7) 0.054(7) 0.036(7) 0.036(7) 0.021(6)
C27 0.076(6) 0.068(7) 0.036(6) 0.015(6) 0.020(6) 0.002(6)
C40 0.069(6) 0.061(6) 0.029(6) 0.006(6) 0.014(6) -0.009(5)
C28 0.077(7) 0.070(7) 0.041(8) 0.003(7) 0.017(8) 0.000(7)
C29 0.079(7) 0.069(8) 0.030(8) -0.009(7) 0.003(8) -0.012(6)
C30 0.072(6) 0.067(7) 0.021(6) -0.010(6) -0.003(6) -0.020(6)
C31 0.078(6) 0.072(8) 0.023(6) -0.014(6) 0.001(6) -0.026(6)
C36 0.076(7) 0.078(8) 0.026(6) -0.017(7) 0.001(7) -0.026(6)
C37 0.072(7) 0.078(8) 0.038(7) -0.016(7) 0.009(8) -0.019(7)
C38 0.071(7) 0.071(8) 0.030(7) -0.015(7) 0.008(7) -0.016(6)
C39 0.069(6) 0.066(7) 0.022(6) -0.001(6) 0.003(6) -0.015(5)
C32 0.081(8) 0.076(8) 0.031(7) -0.010(8) -0.003(8) -0.026(7)
C33 0.081(9) 0.079(10) 0.041(8) -0.011(8) -0.004(9) -0.029(7)
C34 0.079(9) 0.081(10) 0.040(8) -0.005(8) 0.001(9) -0.029(8)
C35 0.078(8) 0.082(9) 0.034(8) -0.022(8) 0.000(8) -0.029(7)
Au1 0.02070(18) 0.01745(17) 0.00980(14) -0.00047(10) 0.00213(12) -0.00044(12)
Au2 0.01643(17) 0.00855(15) 0.02000(16) -0.00004(12) 0.00257(12) -0.00046(12)
Fe1 0.0117(5) 0.0071(5) 0.0097(5) 0.0003(4) 0.0021(4) -0.0003(4)
S1 0.0245(13) 0.0149(11) 0.0421(14) 0.0055(9) 0.0046(11) 0.0007(9)
N1 0.011(3) 0.014(3) 0.010(3) -0.002(2) 0.004(3) -0.002(3)
N2 0.012(3) 0.013(3) 0.010(3) 0.002(2) 0.001(3) -0.001(3)
N3 0.011(3) 0.010(3) 0.017(3) -0.001(2) 0.006(3) 0.003(3)
N4 0.012(4) 0.014(3) 0.009(3) 0.000(3) 0.000(3) 0.003(3)
N5 0.013(3) 0.011(3) 0.016(3) 0.002(3) 0.000(3) 0.000(3)
N6 0.010(3) 0.013(3) 0.015(3) -0.002(3) 0.001(3) -0.001(3)
N7 0.016(4) 0.018(4) 0.026(4) 0.003(3) 0.001(3) 0.001(3)
N8 0.016(4) 0.018(4) 0.028(4) 0.006(3) 0.000(3) -0.003(3)
N9 0.061(7) 0.024(5) 0.060(7) 0.003(4) -0.011(6) -0.011(5)
C1 0.015(4) 0.014(4) 0.025(5) -0.004(3) -0.006(4) -0.003(3)
C2 0.017(4) 0.005(3) 0.016(4) 0.003(3) 0.000(3) -0.005(3)
C3 0.014(4) 0.014(4) 0.021(4) 0.002(3) 0.009(3) 0.004(3)
C4 0.007(4) 0.019(4) 0.007(3) 0.001(3) 0.001(3) -0.002(3)
C5 0.021(5) 0.013(4) 0.032(5) -0.007(3) -0.005(4) 0.006(3)
C6 0.013(5) 0.020(5) 0.050(6) -0.005(4) -0.006(4) -0.004(4)
C7 0.011(4) 0.015(4) 0.029(5) 0.001(3) 0.004(4) -0.001(3)
C8 0.018(4) 0.022(5) 0.016(4) -0.002(3) 0.006(3) 0.003(3)
C9 0.020(4) 0.014(4) 0.018(4) -0.006(3) 0.004(4) 0.002(3)
C10 0.012(4) 0.019(4) 0.020(4) -0.001(3) -0.005(4) 0.005(3)
C11 0.020(5) 0.020(5) 0.024(5) 0.005(3) 0.002(4) -0.002(4)
C12 0.013(4) 0.032(5) 0.020(4) 0.010(4) 0.004(4) -0.002(4)
C13 0.006(4) 0.022(5) 0.039(5) -0.004(4) 0.001(4) 0.001(3)
C14 0.021(5) 0.022(5) 0.025(5) 0.000(4) 0.003(4) -0.003(4)
C15 0.013(4) 0.019(4) 0.022(4) 0.005(3) 0.001(4) 0.001(3)
C16 0.022(5) 0.013(4) 0.019(4) 0.002(3) -0.005(4) 0.003(3)
C17 0.015(4) 0.016(4) 0.011(4) 0.005(3) -0.004(3) 0.004(3)
C18 0.015(4) 0.014(4) 0.027(5) 0.009(3) 0.004(4) 0.002(3)
C19 0.018(5) 0.021(5) 0.036(5) 0.010(4) 0.003(4) 0.001(4)
C20 0.017(4) 0.019(5) 0.021(4) -0.003(3) -0.001(4) -0.002(3)
C21 0.044(7) 0.024(5) 0.036(6) -0.003(4) -0.006(5) 0.005(5)
C22 0.038(7) 0.080(10) 0.042(7) -0.007(6) 0.017(6) -0.008(6)

loop_
_atom_type_symbol
_atom_type_description
_atom_type_scat_dispersion_real
_atom_type_scat_dispersion_imag
_atom_type_scat_source
C C 0.0033 0.0016 'International Tables Vol C Tables 4.2.6.8 and 6.1.1.4'
H H 0.0000 0.0000 'International Tables Vol C Tables 4.2.6.8 and 6.1.1.4'
Au Au -2.0133 8.8022 'International Tables Vol C Tables 4.2.6.8 and 6.1.1.4'
Fe Fe 0.3463 0.8444 'International Tables Vol C Tables 4.2.6.8 and 6.1.1.4'
N N 0.0061 0.0033 'International Tables Vol C Tables 4.2.6.8 and 6.1.1.4'
S S 0.1246 0.1234 'International Tables Vol C Tables 4.2.6.8 and 6.1.1.4'

loop_
_geom_angle_atom_site_label_1
_geom_angle_atom_site_label_2
_geom_angle_atom_site_label_3
_geom_angle
_geom_angle_site_symmetry_1
_geom_angle_site_symmetry_3
_geom_angle_publ_flag
C24 C23 C40 118(2) . . ?
C24 C23 H23 121.0 . . ?
C40 C23 H23 121.0 . . ?
C23 C24 C25 131(3) . . ?
C23 C24 H24 114.4 . . ?
C25 C24 H24 114.4 . . ?
C24 C25 C26 110(2) . . ?
C24 C25 H25 125.2 . . ?
C26 C25 H25 125.2 . . ?
C25 C26 C27 123(2) . . ?
C25 C26 H26 118.3 . . ?
C27 C26 H26 118.3 . . ?
C40 C27 C26 123.1(17) . . ?
C40 C27 C28 121(2) . . ?
C26 C27 C28 115.7(19) . . ?
C23 C40 C27 114.7(18) . . ?
C23 C40 C39 124.3(19) . . ?
C27 C40 C39 121.0(18) . . ?
C29 C28 C27 115(3) . . ?
C29 C28 H28 122.3 . . ?
C27 C28 H28 122.3 . . ?
C30 C29 C28 126(3) . . ?
C30 C29 H29 116.9 . . ?
C28 C29 H29 116.9 . . ?
C29 C30 C31 122.9(18) . . ?
C29 C30 C39 117.1(18) . . ?
C31 C30 C39 120.0 . . ?
C30 C31 C36 120.0 . . ?
C30 C31 C32 126.8(19) . . ?
C36 C31 C32 113.2(19) . . ?
C37 C36 C31 120.0 . . ?
C37 C36 C35 115.2(16) . . ?
C31 C36 C35 124.8(16) . . ?
C36 C37 C38 120.0 . . ?
C36 C37 H37 120.0 . . ?
C38 C37 H37 120.0 . . ?
C39 C38 C37 120.0 . . ?
C39 C38 H38 120.0 . . ?
C37 C38 H38 120.0 . . ?
C38 C39 C30 120.0 . . ?
C38 C39 C40 120.9(16) . . ?
C30 C39 C40 119.1(15) . . ?
C33 C32 C31 123(2) . . ?
C33 C32 H32 118.6 . . ?
C31 C32 H32 118.6 . . ?
C32 C33 C34 123(2) . . ?
C32 C33 H33 118.3 . . ?
C34 C33 H33 118.3 . . ?
C33 C34 C35 115(2) . . ?
C33 C34 H34 122.5 . . ?
C35 C34 H34 122.5 . . ?
C36 C35 C34 121(2) . . ?
C36 C35 H35 119.6 . . ?
C34 C35 H35 119.6 . . ?
C1 Au1 C3 177.3(4) . . ?
C1 Au1 Au2 104.1(2) . 2_756 ?
C3 Au1 Au2 78.5(2) . 2_756 ?
C4 Au2 C2 176.4(3) . . ?
C4 Au2 Au1 84.9(2) . 2_746 ?
C2 Au2 Au1 98.7(2) . 2_746 ?
N3 Fe1 N1 178.0(3) . 4_565 ?
N3 Fe1 N2 89.8(3) . 1_565 ?
N1 Fe1 N2 88.3(3) 4_565 1_565 ?
N3 Fe1 N4 91.5(3) . . ?
N1 Fe1 N4 90.4(3) 4_565 . ?
N2 Fe1 N4 178.7(3) 1_565 . ?
N3 Fe1 N6 90.2(3) . 1_655 ?
N1 Fe1 N6 90.1(3) 4_565 1_655 ?
N2 Fe1 N6 90.4(3) 1_565 1_655 ?
N4 Fe1 N6 89.3(3) . 1_655 ?
N3 Fe1 N5 88.0(3) . . ?
N1 Fe1 N5 91.7(3) 4_565 . ?
N2 Fe1 N5 90.2(3) 1_565 . ?
N4 Fe1 N5 90.1(3) . . ?
N6 Fe1 N5 178.1(3) 1_655 . ?
N7 S1 N8 101.4(4) . . ?
C1 N1 Fe1 177.8(7) . 4_566 ?
C2 N2 Fe1 177.6(7) . 1_545 ?
C3 N3 Fe1 173.5(7) . . ?
C4 N4 Fe1 177.4(7) . . ?
C5 N5 C9 115.8(7) . . ?
C5 N5 Fe1 122.1(6) . . ?
C9 N5 Fe1 121.9(6) . . ?
C18 N6 C17 115.9(7) . . ?
C18 N6 Fe1 122.1(6) . 1_455 ?
C17 N6 Fe1 122.0(6) . 1_455 ?
C10 N7 S1 106.1(6) . . ?
C11 N8 S1 105.0(6) . . ?
N1 C1 Au1 174.5(7) . . ?
N2 C2 Au2 178.9(8) . . ?
N3 C3 Au1 176.8(7) . . ?
N4 C4 Au2 177.5(7) . . ?
N5 C5 C6 123.8(8) . . ?
N5 C5 H5 118.1 . . ?
C6 C5 H5 118.1 . . ?
C5 C6 C7 119.8(8) . . ?
C5 C6 H6 120.1 . . ?
C7 C6 H6 120.1 . . ?
C8 C7 C6 117.2(8) . . ?
C8 C7 C15 120.0(8) . . ?
C6 C7 C15 122.8(8) . . ?
C7 C8 C9 119.9(8) . . ?
C7 C8 H8 120.1 . . ?
C9 C8 H8 120.1 . . ?
N5 C9 C8 123.5(8) . . ?
N5 C9 H9 118.3 . . ?
C8 C9 H9 118.3 . . ?
N7 C10 C11 113.7(8) . . ?
N7 C10 C15 125.9(8) . . ?
C11 C10 C15 120.3(8) . . ?
N8 C11 C10 113.6(8) . . ?
N8 C11 C12 124.8(8) . . ?
C10 C11 C12 121.5(8) . . ?
C13 C12 C11 116.2(8) . . ?
C13 C12 C20 120.3(8) . . ?
C11 C12 C20 123.5(8) . . ?
C12 C13 C14 122.1(9) . . ?
C12 C13 H13 118.9 . . ?
C14 C13 H13 118.9 . . ?
C15 C14 C13 123.4(9) . . ?
C15 C14 H14 118.3 . . ?
C13 C14 H14 118.3 . . ?
C14 C15 C10 116.5(8) . . ?
C14 C15 C7 122.4(8) . . ?
C10 C15 C7 121.1(7) . . ?
C17 C16 C20 120.3(8) . . ?
C17 C16 H16 119.8 . . ?
C20 C16 H16 119.8 . . ?
N6 C17 C16 123.8(8) . . ?
N6 C17 H17 118.1 . . ?
C16 C17 H17 118.1 . . ?
N6 C18 C19 123.3(8) . . ?
N6 C18 H18 118.3 . . ?
C19 C18 H18 118.3 . . ?
C18 C19 C20 120.2(8) . . ?
C18 C19 H19 119.9 . . ?
C20 C19 H19 119.9 . . ?
C16 C20 C19 116.2(8) . . ?
C16 C20 C12 123.1(8) . . ?
C19 C20 C12 120.7(8) . . ?
N9 C21 C22 177.9(13) . . ?
C21 C22 H22A 109.5 . . ?
C21 C22 H22B 109.5 . . ?
H22A C22 H22B 109.5 . . ?
C21 C22 H22C 109.5 . . ?
H22A C22 H22C 109.5 . . ?
H22B C22 H22C 109.5 . . ?
C41 C42 H42A 109.5 . . ?
C41 C42 H42B 109.5 . . ?
H42A C42 H42B 109.5 . . ?
C41 C42 H42C 109.5 . . ?
H42A C42 H42C 109.5 . . ?
H42B C42 H42C 109.5 . . ?
N10 C41 C42 159(2) . . ?

loop_
_geom_bond_atom_site_label_1
_geom_bond_atom_site_label_2
_geom_bond_distance
_geom_bond_site_symmetry_2
_geom_bond_publ_flag
C23 C24 1.347(14) . ?
C23 C40 1.383(14) . ?
C23 H23 0.9500 . ?
C24 C25 1.359(14) . ?
C24 H24 0.9500 . ?
C25 C26 1.369(14) . ?
C25 H25 0.9500 . ?
C26 C27 1.388(14) . ?
C26 H26 0.9500 . ?
C27 C40 1.383(14) . ?
C27 C28 1.394(14) . ?
C40 C39 1.411(13) . ?
C28 C29 1.383(14) . ?
C28 H28 0.9500 . ?
C29 C30 1.380(14) . ?
C29 H29 0.9500 . ?
C30 C31 1.3900 . ?
C30 C39 1.3900 . ?
C31 C36 1.3900 . ?
C31 C32 1.393(14) . ?
C36 C37 1.3900 . ?
C36 C35 1.390(14) . ?
C37 C38 1.3900 . ?
C37 H37 0.9500 . ?
C38 C39 1.3900 . ?
C38 H38 0.9500 . ?
C32 C33 1.380(14) . ?
C32 H32 0.9500 . ?
C33 C34 1.384(14) . ?
C33 H33 0.9500 . ?
C34 C35 1.392(14) . ?
C34 H34 0.9500 . ?
C35 H35 0.9500 . ?
Au1 C1 1.989(9) . ?
Au1 C3 1.991(8) . ?
Au1 Au2 3.2434(5) 2_756 ?
Au2 C4 1.968(8) . ?
Au2 C2 1.996(7) . ?
Fe1 N3 1.929(7) . ?
Fe1 N1 1.935(6) 4_565 ?
Fe1 N2 1.937(6) 1_565 ?
Fe1 N4 1.944(6) . ?
Fe1 N6 1.999(7) 1_655 ?
Fe1 N5 2.010(7) . ?
S1 N7 1.615(8) . ?
S1 N8 1.627(8) . ?
N1 C1 1.165(10) . ?
N2 C2 1.144(9) . ?
N3 C3 1.166(10) . ?
N4 C4 1.166(10) . ?
N5 C5 1.345(11) . ?
N5 C9 1.354(10) . ?
N6 C18 1.350(10) . ?
N6 C17 1.357(10) . ?
N7 C10 1.338(11) . ?
N8 C11 1.359(11) . ?
N9 C21 1.135(13) . ?
C5 C6 1.382(13) . ?
C5 H5 0.9500 . ?
C6 C7 1.389(13) . ?
C6 H6 0.9500 . ?
C7 C8 1.376(12) . ?
C7 C15 1.495(12) . ?
C8 C9 1.388(12) . ?
C8 H8 0.9500 . ?
C9 H9 0.9500 . ?
C10 C11 1.427(12) . ?
C10 C15 1.447(12) . ?
C11 C12 1.432(13) . ?
C12 C13 1.379(12) . ?
C12 C20 1.481(12) . ?
C13 C14 1.429(12) . ?
C13 H13 0.9500 . ?
C14 C15 1.353(12) . ?
C14 H14 0.9500 . ?
C16 C17 1.377(12) . ?
C16 C20 1.392(12) . ?
C16 H16 0.9500 . ?
C17 H17 0.9500 . ?
C18 C19 1.390(12) . ?
C18 H18 0.9500 . ?
C19 C20 1.400(12) . ?
C19 H19 0.9500 . ?
C21 C22 1.424(15) . ?
C22 H22A 0.9800 . ?
C22 H22B 0.9800 . ?
C22 H22C 0.9800 . ?
C42 C41 1.435(16) . ?
C42 H42A 0.9800 . ?
C42 H42B 0.9800 . ?
C42 H42C 0.9800 . ?
C41 N10 1.152(15) . ?

loop_
_geom_torsion_atom_site_label_1
_geom_torsion_atom_site_label_2
_geom_torsion_atom_site_label_3
_geom_torsion_atom_site_label_4
_geom_torsion
_geom_torsion_site_symmetry_1
_geom_torsion_site_symmetry_2
_geom_torsion_site_symmetry_3
_geom_torsion_site_symmetry_4
_geom_torsion_publ_flag
C40 C23 C24 C25 -0.4(4) . . . . ?
C23 C24 C25 C26 0.5(3) . . . . ?
C24 C25 C26 C27 -0.18(19) . . . . ?
C25 C26 C27 C40 -0.2(2) . . . . ?
C25 C26 C27 C28 179.6(3) . . . . ?
C24 C23 C40 C27 0.0(4) . . . . ?
C24 C23 C40 C39 -179.5(3) . . . . ?
C26 C27 C40 C23 0.3(4) . . . . ?
C28 C27 C40 C23 -179.5(4) . . . . ?
C26 C27 C40 C39 179.8(4) . . . . ?
C28 C27 C40 C39 0.0(6) . . . . ?
C40 C27 C28 C29 -0.4(7) . . . . ?
C26 C27 C28 C29 179.8(4) . . . . ?
C27 C28 C29 C30 0.1(9) . . . . ?
C28 C29 C30 C31 -179.8(5) . . . . ?
C28 C29 C30 C39 0.6(8) . . . . ?
C29 C30 C31 C36 -179.6(5) . . . . ?
C39 C30 C31 C36 0.0 . . . . ?
C29 C30 C31 C32 0.6(6) . . . . ?
C39 C30 C31 C32 -179.9(5) . . . . ?
C30 C31 C36 C37 0.0 . . . . ?
C32 C31 C36 C37 179.9(5) . . . . ?
C30 C31 C36 C35 -179.5(5) . . . . ?
C32 C31 C36 C35 0.4(5) . . . . ?
C31 C36 C37 C38 0.0 . . . . ?
C35 C36 C37 C38 179.5(5) . . . . ?
C36 C37 C38 C39 0.0 . . . . ?
C37 C38 C39 C30 0.0 . . . . ?
C37 C38 C39 C40 -179.4(4) . . . . ?
C29 C30 C39 C38 179.6(5) . . . . ?
C31 C30 C39 C38 0.0 . . . . ?
C29 C30 C39 C40 -1.0(5) . . . . ?
C31 C30 C39 C40 179.4(4) . . . . ?
C23 C40 C39 C38 -0.4(6) . . . . ?
C27 C40 C39 C38 -179.9(3) . . . . ?
C23 C40 C39 C30 -179.9(3) . . . . ?
C27 C40 C39 C30 0.7(6) . . . . ?
C30 C31 C32 C33 179.7(5) . . . . ?
C36 C31 C32 C33 -0.2(7) . . . . ?
C31 C32 C33 C34 0.2(10) . . . . ?
C32 C33 C34 C35 -0.3(10) . . . . ?
C37 C36 C35 C34 179.9(5) . . . . ?
C31 C36 C35 C34 -0.5(8) . . . . ?
C33 C34 C35 C36 0.5(9) . . . . ?
N8 S1 N7 C10 -2.0(7) . . . . ?
N7 S1 N8 C11 0.3(7) . . . . ?
C9 N5 C5 C6 -0.8(13) . . . . ?
Fe1 N5 C5 C6 173.8(7) . . . . ?
N5 C5 C6 C7 1.8(15) . . . . ?
C5 C6 C7 C8 -0.4(14) . . . . ?
C5 C6 C7 C15 177.9(8) . . . . ?
C6 C7 C8 C9 -2.0(13) . . . . ?
C15 C7 C8 C9 179.7(8) . . . . ?
C5 N5 C9 C8 -1.8(12) . . . . ?
Fe1 N5 C9 C8 -176.4(6) . . . . ?
C7 C8 C9 N5 3.3(13) . . . . ?
S1 N7 C10 C11 3.0(9) . . . . ?
S1 N7 C10 C15 179.2(7) . . . . ?
S1 N8 C11 C10 1.4(9) . . . . ?
S1 N8 C11 C12 179.2(8) . . . . ?
N7 C10 C11 N8 -3.1(11) . . . . ?
C15 C10 C11 N8 -179.5(8) . . . . ?
N7 C10 C11 C12 179.1(8) . . . . ?
C15 C10 C11 C12 2.7(13) . . . . ?
N8 C11 C12 C13 -179.7(9) . . . . ?
C10 C11 C12 C13 -2.1(13) . . . . ?
N8 C11 C12 C20 -1.0(14) . . . . ?
C10 C11 C12 C20 176.6(8) . . . . ?
C11 C12 C13 C14 0.7(13) . . . . ?
C20 C12 C13 C14 -178.0(8) . . . . ?
C12 C13 C14 C15 0.1(14) . . . . ?
C13 C14 C15 C10 0.4(13) . . . . ?
C13 C14 C15 C7 179.8(8) . . . . ?
N7 C10 C15 C14 -177.7(9) . . . . ?
C11 C10 C15 C14 -1.7(12) . . . . ?
N7 C10 C15 C7 2.9(13) . . . . ?
C11 C10 C15 C7 178.9(8) . . . . ?
C8 C7 C15 C14 33.0(13) . . . . ?
C6 C7 C15 C14 -145.2(10) . . . . ?
C8 C7 C15 C10 -147.6(8) . . . . ?
C6 C7 C15 C10 34.2(13) . . . . ?
C18 N6 C17 C16 -3.4(12) . . . . ?
Fe1 N6 C17 C16 175.8(6) 1_455 . . . ?
C20 C16 C17 N6 2.5(13) . . . . ?
C17 N6 C18 C19 1.1(12) . . . . ?
Fe1 N6 C18 C19 -178.1(7) 1_455 . . . ?
N6 C18 C19 C20 2.2(14) . . . . ?
C17 C16 C20 C19 0.8(12) . . . . ?
C17 C16 C20 C12 180.0(8) . . . . ?
C18 C19 C20 C16 -3.0(13) . . . . ?
C18 C19 C20 C12 177.8(8) . . . . ?
C13 C12 C20 C16 -148.4(9) . . . . ?
C11 C12 C20 C16 33.0(13) . . . . ?
C13 C12 C20 C19 30.7(13) . . . . ?
C11 C12 C20 C19 -147.9(9) . . . . ?
